data_7240419
loop_
_publ_author_name
'Pan, Bochen'
'Wang, Zhanzhong'
'Shen, Yichun'
'Wei, Liangxiao'
'Wei, Hongyuan'
'Dang, Leping'

_publ_section_title
;
 Solvatomorphism and Phase Transformation of CL-20: Probing Properties and
 Investigating Mechanisms
;
_journal_name_full CrystEngComm
_journal_paper_doi 10.1039/D0CE00059K
_journal_year 2020
_chemical_formula_moiety 'C6 H6 N12 O12, 1.5(C3 H6 O3)'
_chemical_formula_sum 'C10.5 H15 N12 O16.5'
_chemical_formula_weight 573.34
_space_group_crystal_system orthorhombic
_space_group_IT_number 19
_space_group_name_Hall 'P 2ac 2ab'
_space_group_name_H-M_alt 'P 21 21 21'
_atom_sites_solution_hydrogens geom
_atom_sites_solution_primary direct
_audit_creation_date 2020-03-06
_audit_creation_method
;
Olex2 1.2
(compiled 2017.08.10 svn.r3458 for OlexSys, GUI svn.r5381)
;
_audit_update_record
;
2020-03-06 deposited with the CCDC.	2020-04-27 downloaded from the CCDC.
;
_cell_angle_alpha 90
_cell_angle_beta 90
_cell_angle_gamma 90
_cell_formula_units_Z 8
_cell_length_a 12.632(3)
_cell_length_b 16.415(3)
_cell_length_c 20.567(4)
_cell_measurement_reflns_used 12501
_cell_measurement_temperature 113(2)
_cell_measurement_theta_max 27.8664
_cell_measurement_theta_min 1.5869
_cell_volume 4264.7(15)
_computing_molecular_graphics 'Olex2 (Dolomanov et al., 2009)'
_computing_publication_material 'Olex2 (Dolomanov et al., 2009)'
_computing_structure_refinement 'ShelXL (Sheldrick, 2015)'
_computing_structure_solution 'SIR2004 (Burla et al., 2007)'
_diffrn_ambient_temperature 113.15
_diffrn_measured_fraction_theta_full 1.000
_diffrn_measured_fraction_theta_max 0.998
_diffrn_measurement_device_type 'Bruker P4'
_diffrn_measurement_method '\w scans'
_diffrn_radiation_monochromator graphite
_diffrn_radiation_type MoK\a
_diffrn_radiation_wavelength 0.71073
_diffrn_reflns_av_R_equivalents 0.0551
_diffrn_reflns_av_unetI/netI 0.0487
_diffrn_reflns_Laue_measured_fraction_full 1.000
_diffrn_reflns_Laue_measured_fraction_max 0.998
_diffrn_reflns_limit_h_max 16
_diffrn_reflns_limit_h_min -16
_diffrn_reflns_limit_k_max 20
_diffrn_reflns_limit_k_min -21
_diffrn_reflns_limit_l_max 26
_diffrn_reflns_limit_l_min -26
_diffrn_reflns_number 42911
_diffrn_reflns_point_group_measured_fraction_full 1.000
_diffrn_reflns_point_group_measured_fraction_max 0.998
_diffrn_reflns_theta_full 25.242
_diffrn_reflns_theta_max 27.833
_diffrn_reflns_theta_min 1.587
_exptl_absorpt_coefficient_mu 0.169
_exptl_absorpt_correction_type none
_exptl_crystal_colour colourless
_exptl_crystal_density_diffrn 1.786
_exptl_crystal_description prism
_exptl_crystal_F_000 2352
_exptl_crystal_recrystallization_method 'Re-crystallisation from solvent'
_exptl_crystal_size_max 0.2
_exptl_crystal_size_mid 0.18
_exptl_crystal_size_min 0.12
_refine_diff_density_max 0.276
_refine_diff_density_min -0.235
_refine_diff_density_rms 0.056
_refine_ls_abs_structure_details
;
 Refined as a perfect inversion twin.
;
_refine_ls_abs_structure_Flack 0.5
_refine_ls_extinction_coef 0.0077(5)
_refine_ls_extinction_expression Fc^*^=kFc[1+0.001xFc^2^\l^3^/sin(2\q)]^-1/4^
_refine_ls_extinction_method 'SHELXL-2017/1 (Sheldrick 2017)'
_refine_ls_goodness_of_fit_ref 0.989
_refine_ls_hydrogen_treatment constr
_refine_ls_matrix_type full
_refine_ls_number_parameters 710
_refine_ls_number_reflns 10123
_refine_ls_number_restraints 0
_refine_ls_restrained_S_all 0.989
_refine_ls_R_factor_all 0.0520
_refine_ls_R_factor_gt 0.0426
_refine_ls_shift/su_max 0.001
_refine_ls_shift/su_mean 0.000
_refine_ls_structure_factor_coef Fsqd
_refine_ls_weighting_details 'w=1/[\s^2^(Fo^2^)+(0.0481P)^2^] where P=(Fo^2^+2Fc^2^)/3'
_refine_ls_weighting_scheme calc
_refine_ls_wR_factor_gt 0.0864
_refine_ls_wR_factor_ref 0.0918
_reflns_Friedel_coverage 0.811
_reflns_Friedel_fraction_full 1.000
_reflns_Friedel_fraction_max 0.998
_reflns_number_gt 8531
_reflns_number_total 10123
_reflns_threshold_expression 'I > 2\s(I)'
_cod_data_source_file d0ce00059k2.cif
_cod_data_source_block shelxl
_cod_original_cell_volume 4264.8(15)
_cod_original_formula_sum 'C10.50 H15 N12 O16.50'
_cod_database_code 7240419
_shelx_shelxl_version_number 2017/1
_shelx_space_group_comment
;
The symmetry employed for this shelxl refinement is uniquely defined
by the following loop, which should always be used as a source of
symmetry information in preference to the above space-group names.
They are only intended as comments.
;
_shelx_estimated_absorpt_t_max 0.980
_shelx_estimated_absorpt_t_min 0.967
_olex2_refinement_description
;
1. Fixed Uiso
 At 1.2 times of:
  All C(H) groups
 At 1.5 times of:
  All C(H,H,H) groups
2.a Ternary CH refined with riding coordinates:
 C1(H1), C2(H2), C3(H3), C4(H4), C5(H5), C6(H6), C7(H7), C8(H8), C9(H9),
 C10(H10), C11(H11), C12(H12)
2.b Idealised Me refined as rotating group:
 C14(H14a,H14b,H14c), C15(H15a,H15b,H15c), C17(H17a,H17b,H17c), C18(H18a,H18b,
 H18c), C20(H20a,H20b,H20c), C21(H21a,H21b,H21c)
;
_olex2_submission_special_instructions 'No special instructions were received'

loop_
_space_group_symop_operation_xyz
'x, y, z'
'-x+1/2, -y, z+1/2'
'-x, y+1/2, -z+1/2'
'x+1/2, -y+1/2, -z'

loop_
_atom_site_label
_atom_site_type_symbol
_atom_site_fract_x
_atom_site_fract_y
_atom_site_fract_z
_atom_site_U_iso_or_equiv
_atom_site_adp_type
_atom_site_occupancy
_atom_site_site_symmetry_order
_atom_site_calc_flag
_atom_site_refinement_flags_posn
_atom_site_refinement_flags_adp
_atom_site_refinement_flags_occupancy
_atom_site_disorder_assembly
_atom_site_disorder_group
O1 O 0.8284(2) 1.13482(12) -0.03754(11) 0.0333(6) Uani 1 1 d . . . . .
O2 O 0.7632(2) 1.13897(12) 0.06030(11) 0.0363(6) Uani 1 1 d . . . . .
O3 O 0.6157(2) 1.07660(13) -0.07919(11) 0.0334(6) Uani 1 1 d . . . . .
O4 O 0.49953(16) 0.97863(15) -0.06789(11) 0.0325(5) Uani 1 1 d . . . . .
O5 O 0.55816(18) 1.05514(13) 0.11703(10) 0.0313(5) Uani 1 1 d . . . . .
O6 O 0.46178(18) 0.94795(14) 0.09796(10) 0.0319(5) Uani 1 1 d . . . . .
O7 O 0.5801(2) 0.77999(15) 0.13728(11) 0.0384(6) Uani 1 1 d . . . . .
O8 O 0.7453(2) 0.77754(13) 0.16768(10) 0.0319(5) Uani 1 1 d . . . . .
O9 O 0.67371(18) 0.76718(13) -0.14059(10) 0.0285(5) Uani 1 1 d . . . . .
O10 O 0.84477(18) 0.78397(13) -0.13819(10) 0.0311(5) Uani 1 1 d . . . . .
O11 O 0.95012(19) 0.79476(13) 0.09389(11) 0.0334(5) Uani 1 1 d . . . . .
O12 O 0.9821(2) 0.78754(13) -0.00993(11) 0.0353(6) Uani 1 1 d . . . . .
O13 O 0.82702(19) 0.63623(12) 1.04438(10) 0.0312(5) Uani 1 1 d . . . . .
O14 O 0.7562(2) 0.63797(12) 0.94792(11) 0.0360(6) Uani 1 1 d . . . . .
O15 O 0.5793(2) 0.54474(15) 0.86860(11) 0.0394(6) Uani 1 1 d . . . . .
O16 O 0.46374(17) 0.45618(14) 0.90308(10) 0.0293(5) Uani 1 1 d . . . . .
O17 O 0.6185(2) 0.58213(12) 1.08684(11) 0.0332(6) Uani 1 1 d . . . . .
O18 O 0.49799(16) 0.48755(14) 1.07608(11) 0.0320(5) Uani 1 1 d . . . . .
O19 O 0.57024(19) 0.29387(15) 0.86639(11) 0.0377(6) Uani 1 1 d . . . . .
O20 O 0.7354(2) 0.28444(13) 0.83759(10) 0.0346(6) Uani 1 1 d . . . . .
O21 O 0.65550(18) 0.26575(13) 1.14423(10) 0.0285(5) Uani 1 1 d . . . . .
O22 O 0.82697(18) 0.27780(12) 1.14630(10) 0.0286(5) Uani 1 1 d . . . . .
O23 O 0.94310(18) 0.28828(12) 0.91798(10) 0.0286(5) Uani 1 1 d . . . . .
O24 O 0.97471(19) 0.28365(13) 1.02217(11) 0.0348(6) Uani 1 1 d . . . . .
N1 N 0.7900(2) 1.10399(14) 0.01064(12) 0.0236(6) Uani 1 1 d . . . . .
N2 N 0.7809(2) 1.01887(13) 0.01094(11) 0.0171(5) Uani 1 1 d . . . . .
N3 N 0.66982(18) 0.94864(14) -0.06890(11) 0.0168(5) Uani 1 1 d . . . . .
N4 N 0.5901(2) 1.00555(16) -0.07169(12) 0.0248(6) Uani 1 1 d . . . . .
N5 N 0.62329(19) 0.95710(14) 0.05366(10) 0.0175(5) Uani 1 1 d . . . . .
N6 N 0.5430(2) 0.98796(15) 0.09376(11) 0.0221(5) Uani 1 1 d . . . . .
N7 N 0.70504(19) 0.83342(13) 0.07108(11) 0.0181(5) Uani 1 1 d . . . . .
N8 N 0.6732(2) 0.79522(15) 0.13069(12) 0.0259(6) Uani 1 1 d . . . . .
N9 N 0.74784(19) 0.82831(13) -0.05284(11) 0.0174(5) Uani 1 1 d . . . . .
N10 N 0.7557(2) 0.79147(14) -0.11652(11) 0.0223(6) Uani 1 1 d . . . . .
N11 N 0.86952(19) 0.88332(13) 0.02645(11) 0.0180(5) Uani 1 1 d . . . . .
N12 N 0.9382(2) 0.81571(14) 0.03757(12) 0.0240(6) Uani 1 1 d . . . . .
N13 N 0.7828(2) 0.51834(13) 0.99650(11) 0.0173(5) Uani 1 1 d . . . . .
N14 N 0.7878(2) 0.60445(14) 0.99676(12) 0.0230(6) Uani 1 1 d . . . . .
N15 N 0.62284(19) 0.46258(13) 0.95185(10) 0.0170(5) Uani 1 1 d . . . . .
N16 N 0.5506(2) 0.48861(15) 0.90293(11) 0.0231(6) Uani 1 1 d . . . . .
N17 N 0.66666(18) 0.45285(14) 1.07624(11) 0.0168(5) Uani 1 1 d . . . . .
N18 N 0.5890(2) 0.51184(16) 1.07944(12) 0.0231(6) Uani 1 1 d . . . . .
N19 N 0.6981(2) 0.33502(14) 0.93713(11) 0.0193(5) Uani 1 1 d . . . . .
N20 N 0.6651(2) 0.30265(15) 0.87466(12) 0.0252(6) Uani 1 1 d . . . . .
N21 N 0.7373(2) 0.32999(13) 1.06114(11) 0.0183(5) Uani 1 1 d . . . . .
N22 N 0.7399(2) 0.28936(14) 1.12308(11) 0.0214(5) Uani 1 1 d . . . . .
N23 N 0.8645(2) 0.38000(13) 0.98390(11) 0.0186(5) Uani 1 1 d . . . . .
N24 N 0.9315(2) 0.31130(14) 0.97379(12) 0.0227(6) Uani 1 1 d . . . . .
C1 C 0.7772(2) 0.97479(16) -0.04985(13) 0.0165(6) Uani 1 1 d . . . . .
H1 H 0.812115 1.006351 -0.085499 0.020 Uiso 1 1 calc R . . . .
C2 C 0.6466(2) 0.86760(16) -0.04145(13) 0.0179(6) Uani 1 1 d . . . . .
H2 H 0.588726 0.839922 -0.066174 0.021 Uiso 1 1 calc R . . . .
C3 C 0.8313(2) 0.88966(16) -0.04040(13) 0.0167(6) Uani 1 1 d . . . . .
H3 H 0.891097 0.882788 -0.071778 0.020 Uiso 1 1 calc R . . . .
C4 C 0.7341(2) 0.97998(16) 0.06669(13) 0.0165(6) Uani 1 1 d . . . . .
H4 H 0.739967 1.014976 0.106326 0.020 Uiso 1 1 calc R . . . .
C5 C 0.6200(2) 0.87162(16) 0.03403(13) 0.0191(6) Uani 1 1 d . . . . .
H5 H 0.549803 0.846299 0.043891 0.023 Uiso 1 1 calc R . . . .
C6 C 0.7902(2) 0.89455(16) 0.07716(13) 0.0180(6) Uani 1 1 d . . . . .
H6 H 0.823555 0.891721 0.121193 0.022 Uiso 1 1 calc R . . . .
C7 C 0.7366(2) 0.47946(16) 0.94050(13) 0.0171(6) Uani 1 1 d . . . . .
H7 H 0.746912 0.513237 0.900533 0.021 Uiso 1 1 calc R . . . .
C8 C 0.6142(2) 0.37685(16) 0.97294(13) 0.0181(6) Uani 1 1 d . . . . .
H8 H 0.542917 0.353636 0.962768 0.022 Uiso 1 1 calc R . . . .
C9 C 0.7882(2) 0.39272(16) 0.93225(13) 0.0177(6) Uani 1 1 d . . . . .
H9 H 0.823201 0.387971 0.888803 0.021 Uiso 1 1 calc R . . . .
C10 C 0.7757(2) 0.47587(16) 1.05810(13) 0.0166(6) Uani 1 1 d . . . . .
H10 H 0.811271 0.507085 1.093687 0.020 Uiso 1 1 calc R . . . .
C11 C 0.6391(2) 0.37316(16) 1.04874(13) 0.0176(6) Uani 1 1 d . . . . .
H11 H 0.579024 0.347839 1.073130 0.021 Uiso 1 1 calc R . . . .
C12 C 0.8254(2) 0.38801(16) 1.05003(13) 0.0185(6) Uani 1 1 d . . . . .
H12 H 0.883680 0.379080 1.082183 0.022 Uiso 1 1 calc R . . . .
C13 C 0.9683(3) 0.49614(18) 0.21598(14) 0.0276(7) Uani 1 1 d . . . . .
C14 C 1.0404(3) 0.3664(2) 0.23181(18) 0.0413(9) Uani 1 1 d . . . . .
H14A H 0.987074 0.348260 0.263253 0.062 Uiso 1 1 calc GR . . . .
H14B H 1.108328 0.340338 0.241624 0.062 Uiso 1 1 calc GR . . . .
H14C H 1.017918 0.351275 0.187821 0.062 Uiso 1 1 calc GR . . . .
C15 C 0.9090(3) 0.6315(2) 0.20626(17) 0.0402(9) Uani 1 1 d . . . . .
H15A H 0.899503 0.628528 0.159030 0.060 Uiso 1 1 calc GR . . . .
H15B H 0.930187 0.686849 0.218467 0.060 Uiso 1 1 calc GR . . . .
H15C H 0.842230 0.617688 0.227895 0.060 Uiso 1 1 calc GR . . . .
C16 C 0.6342(3) 0.50629(19) 0.26019(15) 0.0327(8) Uani 1 1 d . . . . .
C17 C 0.7020(3) 0.37524(19) 0.27830(16) 0.0393(9) Uani 1 1 d . . . . .
H17A H 0.774921 0.394416 0.272714 0.059 Uiso 1 1 calc GR . . . .
H17B H 0.695819 0.319575 0.261495 0.059 Uiso 1 1 calc GR . . . .
H17C H 0.683631 0.375854 0.324589 0.059 Uiso 1 1 calc GR . . . .
C18 C 0.5511(3) 0.6315(2) 0.24139(18) 0.0464(10) Uani 1 1 d . . . . .
H18A H 0.536541 0.640157 0.287683 0.070 Uiso 1 1 calc GR . . . .
H18B H 0.493797 0.655195 0.215424 0.070 Uiso 1 1 calc GR . . . .
H18C H 0.618223 0.657811 0.229899 0.070 Uiso 1 1 calc GR . . . .
C19 C 0.3073(2) 0.48137(18) 0.23922(13) 0.0253(7) Uani 1 1 d . . . . .
C20 C 0.3870(3) 0.36225(18) 0.19894(15) 0.0353(8) Uani 1 1 d . . . . .
H20A H 0.452735 0.369354 0.223559 0.053 Uiso 1 1 calc GR . . . .
H20B H 0.402529 0.335524 0.157417 0.053 Uiso 1 1 calc GR . . . .
H20C H 0.337706 0.328513 0.224036 0.053 Uiso 1 1 calc GR . . . .
C21 C 0.2342(3) 0.60623(19) 0.27280(15) 0.0354(8) Uani 1 1 d . . . . .
H21A H 0.176028 0.578561 0.295290 0.053 Uiso 1 1 calc GR . . . .
H21B H 0.208547 0.657622 0.254379 0.053 Uiso 1 1 calc GR . . . .
H21C H 0.291395 0.617425 0.303734 0.053 Uiso 1 1 calc GR . . . .
O25 O 0.88832(18) 0.46948(13) 0.19285(10) 0.0326(5) Uani 1 1 d . . . . .
O26 O 1.0519(2) 0.45366(14) 0.23580(12) 0.0374(6) Uani 1 1 d . . . . .
O27 O 0.9900(2) 0.57471(13) 0.22598(12) 0.0414(6) Uani 1 1 d . . . . .
O28 O 0.6307(2) 0.42820(14) 0.24301(11) 0.0444(7) Uani 1 1 d . . . . .
O29 O 0.69587(18) 0.53619(13) 0.29782(10) 0.0314(5) Uani 1 1 d . . . . .
O30 O 0.5582(2) 0.54536(15) 0.22839(12) 0.0488(7) Uani 1 1 d . . . . .
O31 O 0.30869(18) 0.45565(12) 0.29448(9) 0.0303(5) Uani 1 1 d . . . . .
O32 O 0.33960(19) 0.44103(12) 0.18683(9) 0.0327(5) Uani 1 1 d . . . . .
O33 O 0.27407(19) 0.55400(13) 0.22046(10) 0.0322(5) Uani 1 1 d . . . . .

loop_
_atom_site_aniso_label
_atom_site_aniso_U_11
_atom_site_aniso_U_22
_atom_site_aniso_U_33
_atom_site_aniso_U_23
_atom_site_aniso_U_13
_atom_site_aniso_U_12
O1 0.0492(16) 0.0182(11) 0.0327(12) 0.0027(9) 0.0129(12) -0.0084(11)
O2 0.0630(18) 0.0161(11) 0.0299(12) -0.0064(9) 0.0093(12) 0.0011(11)
O3 0.0387(14) 0.0220(11) 0.0394(13) 0.0041(10) -0.0042(11) 0.0075(11)
O4 0.0150(11) 0.0482(14) 0.0342(12) -0.0033(11) -0.0031(10) 0.0029(10)
O5 0.0326(13) 0.0299(12) 0.0315(11) -0.0115(10) 0.0000(10) 0.0098(11)
O6 0.0197(12) 0.0428(13) 0.0333(12) -0.0031(11) 0.0067(10) -0.0017(11)
O7 0.0346(14) 0.0482(15) 0.0325(13) 0.0147(11) 0.0031(11) -0.0176(12)
O8 0.0412(14) 0.0296(12) 0.0249(11) 0.0079(9) -0.0040(10) 0.0062(11)
O9 0.0320(13) 0.0300(12) 0.0234(11) -0.0083(9) -0.0027(10) -0.0054(10)
O10 0.0312(13) 0.0304(12) 0.0316(12) -0.0089(10) 0.0131(10) -0.0003(10)
O11 0.0353(13) 0.0340(13) 0.0307(12) 0.0062(10) -0.0065(10) 0.0106(11)
O12 0.0387(15) 0.0318(13) 0.0354(12) 0.0018(10) 0.0122(11) 0.0171(11)
O13 0.0425(14) 0.0193(11) 0.0318(12) -0.0047(9) -0.0111(11) -0.0071(10)
O14 0.0625(18) 0.0189(11) 0.0268(11) 0.0068(9) -0.0085(12) 0.0041(11)
O15 0.0354(14) 0.0429(14) 0.0398(13) 0.0239(12) -0.0077(11) -0.0004(12)
O16 0.0187(11) 0.0419(13) 0.0273(11) 0.0004(10) -0.0054(9) 0.0005(11)
O17 0.0384(14) 0.0212(11) 0.0399(13) -0.0032(10) 0.0059(11) 0.0089(11)
O18 0.0164(11) 0.0456(14) 0.0341(12) 0.0018(11) 0.0028(10) 0.0041(10)
O19 0.0324(13) 0.0517(15) 0.0290(12) -0.0119(11) -0.0039(10) -0.0123(12)
O20 0.0401(14) 0.0362(13) 0.0275(11) -0.0138(10) 0.0059(11) 0.0047(12)
O21 0.0348(13) 0.0280(12) 0.0227(11) 0.0065(9) 0.0033(10) -0.0053(10)
O22 0.0316(13) 0.0251(12) 0.0291(11) 0.0068(9) -0.0105(10) -0.0008(10)
O23 0.0302(12) 0.0261(11) 0.0295(12) -0.0038(9) 0.0104(10) 0.0070(10)
O24 0.0369(14) 0.0304(13) 0.0370(12) -0.0005(10) -0.0106(11) 0.0159(11)
N1 0.0311(16) 0.0142(12) 0.0255(13) -0.0021(10) 0.0029(12) -0.0031(11)
N2 0.0225(13) 0.0118(11) 0.0171(11) -0.0021(9) -0.0006(10) 0.0002(10)
N3 0.0153(12) 0.0165(11) 0.0186(11) 0.0003(9) -0.0014(9) 0.0017(10)
N4 0.0250(14) 0.0331(16) 0.0164(12) -0.0015(11) -0.0037(10) 0.0077(13)
N5 0.0157(12) 0.0195(12) 0.0173(11) -0.0032(9) 0.0035(9) 0.0015(11)
N6 0.0213(13) 0.0282(14) 0.0166(11) 0.0009(10) 0.0012(10) 0.0062(12)
N7 0.0202(13) 0.0177(11) 0.0165(11) 0.0022(9) -0.0001(10) -0.0016(10)
N8 0.0357(16) 0.0208(13) 0.0211(12) 0.0021(10) 0.0028(12) -0.0035(13)
N9 0.0203(13) 0.0158(12) 0.0161(11) -0.0056(9) 0.0023(10) -0.0006(10)
N10 0.0300(15) 0.0164(12) 0.0204(12) -0.0036(9) 0.0031(11) -0.0014(11)
N11 0.0163(12) 0.0167(12) 0.0211(12) 0.0016(9) -0.0019(10) 0.0043(10)
N12 0.0184(13) 0.0209(13) 0.0326(14) 0.0037(11) -0.0012(11) 0.0035(11)
N13 0.0211(13) 0.0115(11) 0.0193(12) 0.0005(9) -0.0015(10) -0.0003(10)
N14 0.0288(16) 0.0142(12) 0.0260(13) 0.0012(10) -0.0009(11) -0.0005(11)
N15 0.0162(12) 0.0192(12) 0.0158(11) 0.0021(9) -0.0031(9) 0.0009(10)
N16 0.0223(14) 0.0287(14) 0.0183(12) -0.0005(10) -0.0018(11) 0.0049(12)
N17 0.0150(12) 0.0181(11) 0.0173(11) -0.0003(9) -0.0002(9) 0.0033(10)
N18 0.0216(14) 0.0265(14) 0.0212(12) 0.0006(10) 0.0037(10) 0.0080(12)
N19 0.0224(13) 0.0178(12) 0.0177(11) -0.0037(9) -0.0019(10) -0.0013(10)
N20 0.0349(16) 0.0208(13) 0.0198(12) -0.0032(10) -0.0027(12) -0.0023(12)
N21 0.0217(13) 0.0157(12) 0.0174(11) 0.0031(9) -0.0008(10) -0.0010(10)
N22 0.0300(14) 0.0154(12) 0.0187(12) 0.0024(9) -0.0029(11) -0.0014(11)
N23 0.0181(13) 0.0178(12) 0.0198(11) -0.0006(9) 0.0017(10) 0.0058(10)
N24 0.0190(13) 0.0173(12) 0.0319(14) -0.0003(10) 0.0009(11) 0.0037(11)
C1 0.0144(14) 0.0160(14) 0.0190(13) 0.0005(11) 0.0008(11) -0.0005(12)
C2 0.0189(14) 0.0166(14) 0.0181(13) -0.0005(11) 0.0003(11) -0.0038(12)
C3 0.0143(13) 0.0161(13) 0.0197(13) -0.0006(11) 0.0027(11) -0.0010(11)
C4 0.0170(14) 0.0172(14) 0.0154(13) 0.0004(10) -0.0014(11) 0.0009(12)
C5 0.0171(14) 0.0221(15) 0.0183(13) -0.0002(11) 0.0007(12) -0.0020(12)
C6 0.0168(14) 0.0180(13) 0.0192(13) -0.0006(11) 0.0010(11) 0.0011(12)
C7 0.0184(14) 0.0146(13) 0.0183(13) 0.0023(10) 0.0011(11) 0.0009(12)
C8 0.0195(14) 0.0163(14) 0.0184(13) -0.0011(11) 0.0015(12) -0.0010(12)
C9 0.0180(15) 0.0175(13) 0.0176(12) 0.0004(11) 0.0025(11) 0.0007(12)
C10 0.0163(14) 0.0162(14) 0.0172(13) 0.0015(10) -0.0005(11) 0.0024(12)
C11 0.0169(14) 0.0184(14) 0.0176(13) 0.0001(10) -0.0016(11) -0.0004(12)
C12 0.0192(15) 0.0174(14) 0.0190(13) 0.0005(11) -0.0018(12) 0.0022(12)
C13 0.0342(18) 0.0290(17) 0.0194(14) -0.0031(12) 0.0026(13) 0.0012(15)
C14 0.050(2) 0.0240(17) 0.050(2) -0.0013(15) -0.0064(19) 0.0052(18)
C15 0.051(2) 0.0311(18) 0.0385(19) -0.0014(15) -0.0008(18) 0.0072(17)
C16 0.041(2) 0.0343(18) 0.0229(15) 0.0065(13) -0.0026(14) -0.0138(16)
C17 0.059(3) 0.0322(18) 0.0266(16) 0.0012(14) 0.0031(17) -0.0039(18)
C18 0.048(2) 0.044(2) 0.048(2) 0.0209(18) -0.0133(19) -0.003(2)
C19 0.0307(17) 0.0264(15) 0.0189(14) -0.0015(12) -0.0031(12) -0.0090(13)
C20 0.047(2) 0.0284(17) 0.0302(16) -0.0069(14) 0.0020(16) -0.0034(16)
C21 0.049(2) 0.0317(17) 0.0257(16) -0.0036(13) -0.0027(15) 0.0024(17)
O25 0.0354(13) 0.0352(12) 0.0271(11) 0.0004(9) -0.0051(10) -0.0047(11)
O26 0.0350(14) 0.0299(13) 0.0474(14) -0.0046(11) -0.0083(11) 0.0013(12)
O27 0.0462(15) 0.0270(12) 0.0511(15) -0.0044(11) -0.0111(13) 0.0000(11)
O28 0.0692(19) 0.0321(13) 0.0319(12) 0.0054(10) -0.0167(12) -0.0173(13)
O29 0.0386(13) 0.0344(12) 0.0211(10) -0.0008(9) -0.0038(10) -0.0076(10)
O30 0.0599(18) 0.0417(15) 0.0449(14) 0.0175(12) -0.0265(14) -0.0169(14)
O31 0.0458(14) 0.0283(11) 0.0170(10) -0.0008(9) 0.0001(9) -0.0027(10)
O32 0.0470(14) 0.0317(12) 0.0193(10) -0.0022(9) 0.0017(10) -0.0017(11)
O33 0.0481(14) 0.0291(11) 0.0193(10) 0.0007(9) -0.0017(10) -0.0016(11)

loop_
_atom_type_symbol
_atom_type_description
_atom_type_scat_dispersion_real
_atom_type_scat_dispersion_imag
_atom_type_scat_source
C C 0.0033 0.0016 'International Tables Vol C Tables 4.2.6.8 and 6.1.1.4'
H H 0.0000 0.0000 'International Tables Vol C Tables 4.2.6.8 and 6.1.1.4'
N N 0.0061 0.0033 'International Tables Vol C Tables 4.2.6.8 and 6.1.1.4'
O O 0.0106 0.0060 'International Tables Vol C Tables 4.2.6.8 and 6.1.1.4'

loop_
_geom_angle_atom_site_label_1
_geom_angle_atom_site_label_2
_geom_angle_atom_site_label_3
_geom_angle
_geom_angle_site_symmetry_1
_geom_angle_site_symmetry_3
_geom_angle_publ_flag
O1 N1 O2 126.8(2) . . ?
O1 N1 N2 116.9(2) . . ?
O2 N1 N2 116.3(2) . . ?
N1 N2 C1 119.9(2) . . ?
N1 N2 C4 118.6(2) . . ?
C4 N2 C1 117.0(2) . . ?
N4 N3 C1 119.1(2) . . ?
N4 N3 C2 118.9(2) . . ?
C2 N3 C1 110.1(2) . . ?
O3 N4 O4 126.8(3) . . ?
O3 N4 N3 117.4(3) . . ?
O4 N4 N3 115.8(3) . . ?
N6 N5 C4 119.2(2) . . ?
N6 N5 C5 119.3(2) . . ?
C5 N5 C4 108.8(2) . . ?
O5 N6 O6 126.3(3) . . ?
O5 N6 N5 116.4(2) . . ?
O6 N6 N5 117.1(2) . . ?
N8 N7 C5 115.3(2) . . ?
N8 N7 C6 115.4(2) . . ?
C5 N7 C6 106.8(2) . . ?
O7 N8 O8 127.3(3) . . ?
O7 N8 N7 117.3(3) . . ?
O8 N8 N7 115.3(2) . . ?
N10 N9 C2 113.1(2) . . ?
N10 N9 C3 113.1(2) . . ?
C2 N9 C3 107.3(2) . . ?
O9 N10 O10 127.3(2) . . ?
O9 N10 N9 116.6(2) . . ?
O10 N10 N9 116.0(2) . . ?
N12 N11 C3 114.0(2) . . ?
N12 N11 C6 113.7(2) . . ?
C6 N11 C3 115.9(2) . . ?
O11 N12 N11 116.6(2) . . ?
O12 N12 O11 126.9(3) . . ?
O12 N12 N11 116.4(2) . . ?
N14 N13 C7 117.6(2) . . ?
N14 N13 C10 118.7(2) . . ?
C7 N13 C10 117.4(2) . . ?
O13 N14 N13 116.8(2) . . ?
O14 N14 O13 127.4(2) . . ?
O14 N14 N13 115.8(2) . . ?
N16 N15 C7 117.0(2) . . ?
N16 N15 C8 116.5(2) . . ?
C8 N15 C7 107.2(2) . . ?
O15 N16 O16 126.9(3) . . ?
O15 N16 N15 116.5(2) . . ?
O16 N16 N15 116.3(2) . . ?
N18 N17 C10 119.7(2) . . ?
N18 N17 C11 118.4(2) . . ?
C11 N17 C10 110.6(2) . . ?
O17 N18 N17 116.9(3) . . ?
O18 N18 O17 127.1(3) . . ?
O18 N18 N17 116.0(3) . . ?
N20 N19 C8 114.2(2) . . ?
N20 N19 C9 113.2(2) . . ?
C8 N19 C9 106.9(2) . . ?
O19 N20 N19 116.7(3) . . ?
O20 N20 O19 127.3(3) . . ?
O20 N20 N19 115.9(3) . . ?
N22 N21 C11 113.7(2) . . ?
N22 N21 C12 114.6(2) . . ?
C11 N21 C12 107.5(2) . . ?
O21 N22 N21 116.4(2) . . ?
O22 N22 O21 127.2(2) . . ?
O22 N22 N21 116.2(2) . . ?
N24 N23 C9 113.7(2) . . ?
N24 N23 C12 114.2(2) . . ?
C9 N23 C12 116.6(2) . . ?
O23 N24 O24 126.8(3) . . ?
O23 N24 N23 117.0(2) . . ?
O24 N24 N23 116.1(2) . . ?
N2 C1 N3 113.9(2) . . ?
N2 C1 C3 109.0(2) . . ?
N3 C1 C3 100.0(2) . . ?
N3 C2 C5 112.2(2) . . ?
N9 C2 N3 99.4(2) . . ?
N9 C2 C5 111.3(2) . . ?
N9 C3 C1 106.0(2) . . ?
N11 C3 N9 110.5(2) . . ?
N11 C3 C1 108.9(2) . . ?
N2 C4 N5 111.0(2) . . ?
N2 C4 C6 108.5(2) . . ?
N5 C4 C6 102.9(2) . . ?
N5 C5 C2 107.7(2) . . ?
N7 C5 N5 104.3(2) . . ?
N7 C5 C2 109.7(2) . . ?
N7 C6 C4 105.3(2) . . ?
N11 C6 N7 110.8(2) . . ?
N11 C6 C4 108.8(2) . . ?
N13 C7 N15 110.5(2) . . ?
N13 C7 C9 108.6(2) . . ?
N15 C7 C9 104.4(2) . . ?
N15 C8 C11 108.0(2) . . ?
N19 C8 N15 104.2(2) . . ?
N19 C8 C11 109.4(2) . . ?
N19 C9 C7 104.6(2) . . ?
N23 C9 N19 111.6(2) . . ?
N23 C9 C7 109.0(2) . . ?
N13 C10 N17 113.7(2) . . ?
N13 C10 C12 108.8(2) . . ?
N17 C10 C12 99.4(2) . . ?
N17 C11 C8 113.0(2) . . ?
N21 C11 N17 99.5(2) . . ?
N21 C11 C8 111.1(2) . . ?
N21 C12 C10 105.7(2) . . ?
N23 C12 N21 109.9(2) . . ?
N23 C12 C10 108.4(2) . . ?
O25 C13 O26 126.8(3) . . ?
O25 C13 O27 125.9(3) . . ?
O26 C13 O27 107.2(3) . . ?
O29 C16 O28 125.8(3) . . ?
O29 C16 O30 126.1(3) . . ?
O30 C16 O28 108.1(3) . . ?
O31 C19 O32 125.6(3) . . ?
O31 C19 O33 126.3(3) . . ?
O33 C19 O32 108.1(2) . . ?
C13 O26 C14 115.0(3) . . ?
C13 O27 C15 115.8(3) . . ?
C16 O28 C17 115.1(3) . . ?
C16 O30 C18 115.3(3) . . ?
C19 O32 C20 115.7(2) . . ?
C19 O33 C21 115.0(2) . . ?

loop_
_geom_bond_atom_site_label_1
_geom_bond_atom_site_label_2
_geom_bond_distance
_geom_bond_site_symmetry_2
_geom_bond_publ_flag
O1 N1 1.214(3) . ?
O2 N1 1.220(3) . ?
O3 N4 1.220(3) . ?
O4 N4 1.228(3) . ?
O5 N6 1.217(3) . ?
O6 N6 1.221(3) . ?
O7 N8 1.210(3) . ?
O8 N8 1.221(3) . ?
O9 N10 1.216(3) . ?
O10 N10 1.216(3) . ?
O11 N12 1.218(3) . ?
O12 N12 1.215(3) . ?
O13 N14 1.215(3) . ?
O14 N14 1.213(3) . ?
O15 N16 1.216(3) . ?
O16 N16 1.220(3) . ?
O17 N18 1.222(3) . ?
O18 N18 1.219(3) . ?
O19 N20 1.218(3) . ?
O20 N20 1.209(3) . ?
O21 N22 1.215(3) . ?
O22 N22 1.214(3) . ?
O23 N24 1.217(3) . ?
O24 N24 1.222(3) . ?
N1 N2 1.402(3) . ?
N2 C1 1.445(3) . ?
N2 C4 1.439(3) . ?
N3 N4 1.375(3) . ?
N3 C1 1.476(3) . ?
N3 C2 1.475(3) . ?
N5 N6 1.402(3) . ?
N5 C4 1.474(4) . ?
N5 C5 1.461(3) . ?
N7 N8 1.435(3) . ?
N7 C5 1.459(4) . ?
N7 C6 1.476(4) . ?
N9 N10 1.446(3) . ?
N9 C2 1.451(4) . ?
N9 C3 1.480(4) . ?
N11 N12 1.427(3) . ?
N11 C3 1.461(4) . ?
N11 C6 1.458(3) . ?
N13 N14 1.415(3) . ?
N13 C7 1.440(3) . ?
N13 C10 1.449(3) . ?
N15 N16 1.424(3) . ?
N15 C7 1.482(4) . ?
N15 C8 1.477(3) . ?
N17 N18 1.380(3) . ?
N17 C10 1.476(4) . ?
N17 C11 1.467(3) . ?
N19 N20 1.451(3) . ?
N19 C8 1.462(4) . ?
N19 C9 1.484(4) . ?
N21 N22 1.438(3) . ?
N21 C11 1.451(4) . ?
N21 C12 1.483(4) . ?
N23 N24 1.426(3) . ?
N23 C9 1.449(4) . ?
N23 C12 1.452(3) . ?
C1 C3 1.567(4) . ?
C2 C5 1.590(4) . ?
C4 C6 1.586(4) . ?
C7 C9 1.575(4) . ?
C8 C11 1.591(4) . ?
C10 C12 1.582(4) . ?
C13 O25 1.199(4) . ?
C13 O26 1.330(4) . ?
C13 O27 1.335(4) . ?
C14 O26 1.442(4) . ?
C15 O27 1.442(4) . ?
C16 O28 1.331(4) . ?
C16 O29 1.203(4) . ?
C16 O30 1.327(4) . ?
C17 O28 1.447(4) . ?
C18 O30 1.443(4) . ?
C19 O31 1.212(3) . ?
C19 O32 1.329(3) . ?
C19 O33 1.322(4) . ?
C20 O32 1.446(4) . ?
C21 O33 1.465(4) . ?

loop_
_geom_torsion_atom_site_label_1
_geom_torsion_atom_site_label_2
_geom_torsion_atom_site_label_3
_geom_torsion_atom_site_label_4
_geom_torsion
_geom_torsion_site_symmetry_1
_geom_torsion_site_symmetry_2
_geom_torsion_site_symmetry_3
_geom_torsion_site_symmetry_4
_geom_torsion_publ_flag
O1 N1 N2 C1 -23.5(4) . . . . ?
O1 N1 N2 C4 -179.0(3) . . . . ?
O2 N1 N2 C1 160.0(3) . . . . ?
O2 N1 N2 C4 4.5(4) . . . . ?
N1 N2 C1 N3 -101.8(3) . . . . ?
N1 N2 C1 C3 147.5(2) . . . . ?
N1 N2 C4 N5 101.2(3) . . . . ?
N1 N2 C4 C6 -146.4(2) . . . . ?
N2 C1 C3 N9 117.8(2) . . . . ?
N2 C1 C3 N11 -1.1(3) . . . . ?
N2 C4 C6 N7 -119.4(2) . . . . ?
N2 C4 C6 N11 -0.7(3) . . . . ?
N3 C1 C3 N9 -1.9(3) . . . . ?
N3 C1 C3 N11 -120.8(2) . . . . ?
N3 C2 C5 N5 1.8(3) . . . . ?
N3 C2 C5 N7 -111.1(3) . . . . ?
N4 N3 C1 N2 53.3(3) . . . . ?
N4 N3 C1 C3 169.3(2) . . . . ?
N4 N3 C2 N9 176.0(2) . . . . ?
N4 N3 C2 C5 -66.3(3) . . . . ?
N5 C4 C6 N7 -1.8(3) . . . . ?
N5 C4 C6 N11 117.0(2) . . . . ?
N6 N5 C4 N2 -121.9(2) . . . . ?
N6 N5 C4 C6 122.2(2) . . . . ?
N6 N5 C5 N7 -107.9(3) . . . . ?
N6 N5 C5 C2 135.6(2) . . . . ?
N8 N7 C5 N5 95.6(2) . . . . ?
N8 N7 C5 C2 -149.3(2) . . . . ?
N8 N7 C6 N11 134.9(2) . . . . ?
N8 N7 C6 C4 -107.7(2) . . . . ?
N9 C2 C5 N5 112.3(2) . . . . ?
N9 C2 C5 N7 -0.7(3) . . . . ?
N10 N9 C2 N3 -87.0(2) . . . . ?
N10 N9 C2 C5 154.6(2) . . . . ?
N10 N9 C3 N11 -140.3(2) . . . . ?
N10 N9 C3 C1 101.9(2) . . . . ?
N12 N11 C3 N9 75.7(3) . . . . ?
N12 N11 C3 C1 -168.3(2) . . . . ?
N12 N11 C6 N7 -75.5(3) . . . . ?
N12 N11 C6 C4 169.2(2) . . . . ?
N13 C7 C9 N19 120.0(2) . . . . ?
N13 C7 C9 N23 0.5(3) . . . . ?
N13 C10 C12 N21 -116.3(2) . . . . ?
N13 C10 C12 N23 1.6(3) . . . . ?
N14 N13 C7 N15 -94.7(3) . . . . ?
N14 N13 C7 C9 151.4(2) . . . . ?
N14 N13 C10 N17 97.4(3) . . . . ?
N14 N13 C10 C12 -152.8(2) . . . . ?
N15 C7 C9 N19 2.1(3) . . . . ?
N15 C7 C9 N23 -117.4(2) . . . . ?
N15 C8 C11 N17 -1.9(3) . . . . ?
N15 C8 C11 N21 -112.7(2) . . . . ?
N16 N15 C7 N13 129.7(2) . . . . ?
N16 N15 C7 C9 -113.7(2) . . . . ?
N16 N15 C8 N19 99.3(3) . . . . ?
N16 N15 C8 C11 -144.4(2) . . . . ?
N17 C10 C12 N21 2.9(2) . . . . ?
N17 C10 C12 N23 120.7(2) . . . . ?
N18 N17 C10 N13 -55.5(3) . . . . ?
N18 N17 C10 C12 -170.9(2) . . . . ?
N18 N17 C11 N21 -174.4(2) . . . . ?
N18 N17 C11 C8 67.8(3) . . . . ?
N19 C8 C11 N17 111.0(3) . . . . ?
N19 C8 C11 N21 0.2(3) . . . . ?
N20 N19 C8 N15 -90.6(2) . . . . ?
N20 N19 C8 C11 154.0(2) . . . . ?
N20 N19 C9 N23 -138.7(2) . . . . ?
N20 N19 C9 C7 103.5(2) . . . . ?
N22 N21 C11 N17 90.0(2) . . . . ?
N22 N21 C11 C8 -150.7(2) . . . . ?
N22 N21 C12 N23 138.2(2) . . . . ?
N22 N21 C12 C10 -105.0(2) . . . . ?
N24 N23 C9 N19 77.3(3) . . . . ?
N24 N23 C9 C7 -167.6(2) . . . . ?
N24 N23 C12 N21 -78.0(3) . . . . ?
N24 N23 C12 C10 166.9(2) . . . . ?
C1 N2 C4 N5 -55.0(3) . . . . ?
C1 N2 C4 C6 57.4(3) . . . . ?
C1 N3 N4 O3 23.3(4) . . . . ?
C1 N3 N4 O4 -158.5(2) . . . . ?
C1 N3 C2 N9 -41.5(2) . . . . ?
C1 N3 C2 C5 76.2(3) . . . . ?
C2 N3 N4 O3 162.4(2) . . . . ?
C2 N3 N4 O4 -19.3(3) . . . . ?
C2 N3 C1 N2 -89.2(3) . . . . ?
C2 N3 C1 C3 26.9(3) . . . . ?
C2 N9 N10 O9 -29.6(3) . . . . ?
C2 N9 N10 O10 154.6(2) . . . . ?
C2 N9 C3 N11 94.3(3) . . . . ?
C2 N9 C3 C1 -23.5(3) . . . . ?
C3 N9 N10 O9 -151.8(2) . . . . ?
C3 N9 N10 O10 32.4(3) . . . . ?
C3 N9 C2 N3 38.4(2) . . . . ?
C3 N9 C2 C5 -80.0(3) . . . . ?
C3 N11 N12 O11 -161.4(3) . . . . ?
C3 N11 N12 O12 21.8(4) . . . . ?
C3 N11 C6 N7 59.5(3) . . . . ?
C3 N11 C6 C4 -55.8(3) . . . . ?
C4 N2 C1 N3 54.1(3) . . . . ?
C4 N2 C1 C3 -56.6(3) . . . . ?
C4 N5 N6 O5 31.2(3) . . . . ?
C4 N5 N6 O6 -154.2(2) . . . . ?
C4 N5 C5 N7 33.5(3) . . . . ?
C4 N5 C5 C2 -82.9(3) . . . . ?
C5 N5 N6 O5 168.6(2) . . . . ?
C5 N5 N6 O6 -16.8(4) . . . . ?
C5 N5 C4 N2 96.7(2) . . . . ?
C5 N5 C4 C6 -19.2(3) . . . . ?
C5 N7 N8 O7 17.8(4) . . . . ?
C5 N7 N8 O8 -166.2(2) . . . . ?
C5 N7 C6 N11 -95.4(2) . . . . ?
C5 N7 C6 C4 22.0(3) . . . . ?
C6 N7 N8 O7 143.2(3) . . . . ?
C6 N7 N8 O8 -40.9(3) . . . . ?
C6 N7 C5 N5 -34.1(3) . . . . ?
C6 N7 C5 C2 81.0(3) . . . . ?
C6 N11 N12 O11 -25.5(4) . . . . ?
C6 N11 N12 O12 157.6(3) . . . . ?
C6 N11 C3 N9 -59.1(3) . . . . ?
C6 N11 C3 C1 56.9(3) . . . . ?
C7 N13 N14 O13 180.0(3) . . . . ?
C7 N13 N14 O14 -2.9(4) . . . . ?
C7 N13 C10 N17 -54.3(3) . . . . ?
C7 N13 C10 C12 55.5(3) . . . . ?
C7 N15 N16 O15 -24.6(3) . . . . ?
C7 N15 N16 O16 160.6(2) . . . . ?
C7 N15 C8 N19 -34.0(3) . . . . ?
C7 N15 C8 C11 82.3(3) . . . . ?
C8 N15 N16 O15 -153.3(3) . . . . ?
C8 N15 N16 O16 31.8(3) . . . . ?
C8 N15 C7 N13 -97.3(2) . . . . ?
C8 N15 C7 C9 19.3(3) . . . . ?
C8 N19 N20 O19 -18.9(4) . . . . ?
C8 N19 N20 O20 163.9(2) . . . . ?
C8 N19 C9 N23 94.7(2) . . . . ?
C8 N19 C9 C7 -23.1(3) . . . . ?
C9 N19 N20 O19 -141.5(3) . . . . ?
C9 N19 N20 O20 41.3(3) . . . . ?
C9 N19 C8 N15 35.4(3) . . . . ?
C9 N19 C8 C11 -80.0(3) . . . . ?
C9 N23 N24 O23 23.2(4) . . . . ?
C9 N23 N24 O24 -159.5(2) . . . . ?
C9 N23 C12 N21 57.9(3) . . . . ?
C9 N23 C12 C10 -57.2(3) . . . . ?
C10 N13 N14 O13 28.4(4) . . . . ?
C10 N13 N14 O14 -154.5(3) . . . . ?
C10 N13 C7 N15 57.3(3) . . . . ?
C10 N13 C7 C9 -56.7(3) . . . . ?
C10 N17 N18 O17 -21.9(4) . . . . ?
C10 N17 N18 O18 159.7(2) . . . . ?
C10 N17 C11 N21 42.0(3) . . . . ?
C10 N17 C11 C8 -75.9(3) . . . . ?
C11 N17 N18 O17 -162.2(2) . . . . ?
C11 N17 N18 O18 19.4(3) . . . . ?
C11 N17 C10 N13 87.7(2) . . . . ?
C11 N17 C10 C12 -27.8(3) . . . . ?
C11 N21 N22 O21 30.0(3) . . . . ?
C11 N21 N22 O22 -154.6(2) . . . . ?
C11 N21 C12 N23 -94.3(3) . . . . ?
C11 N21 C12 C10 22.5(3) . . . . ?
C12 N21 N22 O21 154.3(2) . . . . ?
C12 N21 N22 O22 -30.4(3) . . . . ?
C12 N21 C11 N17 -38.0(2) . . . . ?
C12 N21 C11 C8 81.2(3) . . . . ?
C12 N23 N24 O23 160.4(3) . . . . ?
C12 N23 N24 O24 -22.3(4) . . . . ?
C12 N23 C9 N19 -58.8(3) . . . . ?
C12 N23 C9 C7 56.3(3) . . . . ?
O25 C13 O26 C14 -3.7(5) . . . . ?
O25 C13 O27 C15 -0.6(5) . . . . ?
O26 C13 O27 C15 178.9(3) . . . . ?
O27 C13 O26 C14 176.9(3) . . . . ?
O28 C16 O30 C18 -179.8(3) . . . . ?
O29 C16 O28 C17 6.1(5) . . . . ?
O29 C16 O30 C18 -0.1(5) . . . . ?
O30 C16 O28 C17 -174.2(3) . . . . ?
O31 C19 O32 C20 -4.6(5) . . . . ?
O31 C19 O33 C21 -1.0(5) . . . . ?
O32 C19 O33 C21 179.3(3) . . . . ?
O33 C19 O32 C20 175.1(3) . . . . ?
